data_7154069
loop_
_publ_author_name
'Atzori, Matteo'
'Pop, Flavia'
'Cauchy, Thomas'
'Mercuri, Maria Laura'
'Avarvari, Narcis'

_publ_section_title
;
 Thiophene-benzoquinones: synthesis, crystal structures and preliminary
 coordination chemistry of derived anilate ligands.
;
_journal_issue 43
_journal_name_full 'Organic &amp; biomolecular chemistry'
_journal_page_first 8752
_journal_page_last 8763
_journal_paper_doi 10.1039/c4ob01582g
_journal_volume 12
_journal_year 2014
_chemical_formula_moiety 'C22 H20 O8 S2'
_chemical_formula_sum 'C22 H20 O8 S2'
_chemical_formula_weight 476.50
_chemical_name_systematic
;
 ?
;
_space_group_IT_number 14
_symmetry_cell_setting monoclinic
_symmetry_space_group_name_Hall '-P 2ybc'
_symmetry_space_group_name_H-M 'P 1 21/c 1'
_atom_sites_solution_hydrogens geom
_atom_sites_solution_primary direct
_atom_sites_solution_secondary difmap
_audit_creation_method SHELXL-97
_cell_angle_alpha 90.00
_cell_angle_beta 98.14(11)
_cell_angle_gamma 90.00
_cell_formula_units_Z 4
_cell_length_a 9.7823(13)
_cell_length_b 14.5562(6)
_cell_length_c 15.4932(16)
_cell_measurement_reflns_used 1572
_cell_measurement_temperature 293(2)
_cell_measurement_theta_max 27.50
_cell_measurement_theta_min 2.99
_cell_volume 2183.9(7)
_computing_cell_refinement 'Dirax/lsq (Duisenberg & Schreurs, 1989-2000)'
_computing_data_collection KappaCCD
_computing_data_reduction 'Denzo and Scalepak'
_computing_structure_refinement 'SHELXL-97 (Sheldrick, 1997)'
_diffrn_ambient_temperature 293(2)
_diffrn_measured_fraction_theta_full 0.952
_diffrn_measured_fraction_theta_max 0.952
_diffrn_measurement_device_type 'Nonius Kappa CCD'
_diffrn_measurement_method 'phi and omega scans'
_diffrn_radiation_monochromator graphite
_diffrn_radiation_source 'fine-focus sealed tube'
_diffrn_radiation_type MoK\a
_diffrn_radiation_wavelength 0.71073
_diffrn_reflns_av_R_equivalents 0.0602
_diffrn_reflns_av_sigmaI/netI 0.0996
_diffrn_reflns_limit_h_max 6
_diffrn_reflns_limit_h_min -12
_diffrn_reflns_limit_k_max 17
_diffrn_reflns_limit_k_min -18
_diffrn_reflns_limit_l_max 20
_diffrn_reflns_limit_l_min -17
_diffrn_reflns_number 10651
_diffrn_reflns_theta_full 27.50
_diffrn_reflns_theta_max 27.50
_diffrn_reflns_theta_min 2.99
_exptl_absorpt_coefficient_mu 0.291
_exptl_absorpt_correction_T_max 0.9744
_exptl_absorpt_correction_T_min 0.8697
_exptl_absorpt_correction_type multi-scan
_exptl_absorpt_process_details sadabs
_exptl_crystal_colour black
_exptl_crystal_density_diffrn 1.449
_exptl_crystal_density_meas ?
_exptl_crystal_density_method 'not measured'
_exptl_crystal_description prism
_exptl_crystal_F_000 992
_exptl_crystal_size_max 0.26
_exptl_crystal_size_mid 0.24
_exptl_crystal_size_min 0.04
_refine_diff_density_max 0.669
_refine_diff_density_min -0.660
_refine_diff_density_rms 0.082
_refine_ls_extinction_method none
_refine_ls_goodness_of_fit_ref 1.038
_refine_ls_hydrogen_treatment constr
_refine_ls_matrix_type full
_refine_ls_number_parameters 289
_refine_ls_number_reflns 4783
_refine_ls_number_restraints 0
_refine_ls_restrained_S_all 1.038
_refine_ls_R_factor_all 0.1672
_refine_ls_R_factor_gt 0.0686
_refine_ls_shift/su_max 0.010
_refine_ls_shift/su_mean 0.001
_refine_ls_structure_factor_coef Fsqd
_refine_ls_weighting_details 'calc w=1/[\s^2^(Fo^2^)+(0.1102P)^2^+0.0000P] where P=(Fo^2^+2Fc^2^)/3'
_refine_ls_weighting_scheme calc
_refine_ls_wR_factor_gt 0.1765
_refine_ls_wR_factor_ref 0.2166
_reflns_number_gt 2364
_reflns_number_total 4783
_reflns_threshold_expression >2sigma(I)
_cod_data_source_file c4ob01582g2.cif
_cod_data_source_block 4b
_cod_depositor_comments
;Adding full bibliography for 7154065--7154070.cif.

The following automatic conversions were performed:

'_exptl_crystal_density_meas' value 'not measured' was changed to '?'
- the value is perceived as not measured.

Automatic conversion script
Id: cif_fix_values 3008 2015-01-20 13:52:24Z robertas 
;
_cod_original_cell_volume 2183.9(3)
_cod_original_sg_symbol_H-M P21/c
_cod_database_code 7154069

loop_
_symmetry_equiv_pos_as_xyz
'x, y, z'
'-x, y+1/2, -z+1/2'
'-x, -y, -z'
'x, -y-1/2, z-1/2'

loop_
_atom_site_label
_atom_site_type_symbol
_atom_site_fract_x
_atom_site_fract_y
_atom_site_fract_z
_atom_site_U_iso_or_equiv
_atom_site_adp_type
_atom_site_occupancy
_atom_site_symmetry_multiplicity
_atom_site_calc_flag
_atom_site_refinement_flags
C20 C 1.1030(6) 0.5819(4) 0.4505(3) 0.0785(15) Uani 1 1 d .
H25A H 1.1346 0.5575 0.5073 0.118 Uiso 1 1 calc R
H25B H 1.0429 0.5382 0.4178 0.118 Uiso 1 1 calc R
H25C H 1.0536 0.6381 0.4560 0.118 Uiso 1 1 calc R
C22 C 1.8203(6) 0.5968(5) 0.2273(5) 0.114(2) Uani 1 1 d .
H23A H 1.9090 0.6245 0.2261 0.171 Uiso 1 1 calc R
H23B H 1.8166 0.5388 0.1975 0.171 Uiso 1 1 calc R
H23C H 1.8060 0.5872 0.2867 0.171 Uiso 1 1 calc R
S1 S 0.98938(12) 0.86211(9) 0.18009(7) 0.0616(4) Uani 1 1 d .
S2 S 1.55179(12) 0.88539(7) 0.05849(7) 0.0554(3) Uani 1 1 d .
O3 O 1.1704(3) 0.63659(17) 0.31976(16) 0.0449(6) Uani 1 1 d .
O4 O 1.5806(2) 0.61271(18) 0.18835(19) 0.0512(7) Uani 1 1 d .
C4 C 1.3745(4) 0.6215(2) 0.2483(2) 0.0358(8) Uani 1 1 d .
O9 O 1.4881(3) 0.63051(17) -0.00418(16) 0.0469(7) Uani 1 1 d .
C6 C 1.2282(3) 0.7598(2) 0.2349(2) 0.0368(8) Uani 1 1 d .
O2 O 1.3904(3) 0.54123(18) 0.27094(17) 0.0524(7) Uani 1 1 d .
C2 C 1.4327(3) 0.7428(2) 0.1474(2) 0.0341(8) Uani 1 1 d .
O6 O 1.1669(3) 0.8100(2) 0.41387(16) 0.0566(8) Uani 1 1 d .
C14 C 1.5211(4) 0.7210(2) 0.0035(2) 0.0378(8) Uani 1 1 d .
C1 C 1.3150(4) 0.7967(3) 0.1714(2) 0.0407(8) Uani 1 1 d .
C5 C 1.2571(3) 0.6766(2) 0.2704(2) 0.0357(8) Uani 1 1 d .
O7 O 1.6085(3) 0.7303(2) -0.13679(17) 0.0655(9) Uani 1 1 d .
C13 C 1.4978(4) 0.7742(2) 0.0726(2) 0.0375(8) Uani 1 1 d .
O1 O 1.2925(4) 0.8739(2) 0.1409(2) 0.0740(10) Uani 1 1 d .
C3 C 1.4685(3) 0.6650(2) 0.1919(2) 0.0351(8) Uani 1 1 d .
O5 O 0.9216(3) 0.9207(2) 0.41456(19) 0.0701(9) Uani 1 1 d .
C15 C 1.5812(4) 0.7706(3) -0.0609(2) 0.0457(9) Uani 1 1 d .
C7 C 1.1142(4) 0.8152(3) 0.2575(2) 0.0415(9) Uani 1 1 d .
C19 C 1.2230(4) 0.6002(3) 0.4045(2) 0.0525(10) Uani 1 1 d .
H19A H 1.2846 0.6442 0.4370 0.063 Uiso 1 1 calc R
H19B H 1.2739 0.5439 0.3986 0.063 Uiso 1 1 calc R
C8 C 1.0855(4) 0.8361(3) 0.3390(2) 0.0439(9) Uani 1 1 d .
C16 C 1.6061(5) 0.8591(3) -0.0386(3) 0.0578(11) Uani 1 1 d .
H15 H 1.6479 0.9008 -0.0721 0.069 Uiso 1 1 calc R
C9 C 0.9649(4) 0.8898(3) 0.3382(3) 0.0504(10) Uani 1 1 d .
C10 C 0.9016(4) 0.9073(3) 0.2576(3) 0.0577(11) Uani 1 1 d .
H10 H 0.8196 0.9401 0.2454 0.069 Uiso 1 1 calc R
C21 C 1.7128(4) 0.6571(4) 0.1841(3) 0.0668(13) Uani 1 1 d .
H21A H 1.7163 0.7162 0.2132 0.080 Uiso 1 1 calc R
H21B H 1.7257 0.6668 0.1239 0.080 Uiso 1 1 calc R
C18 C 1.5747(6) 0.6375(4) -0.1417(3) 0.0794(16) Uani 1 1 d .
H18A H 1.5221 0.6279 -0.1989 0.095 Uiso 1 1 calc R
H18B H 1.6610 0.6045 -0.1412 0.095 Uiso 1 1 calc R
C12 C 0.9831(6) 0.8684(4) 0.4880(3) 0.0834(17) Uani 1 1 d .
H12A H 0.9417 0.8077 0.4859 0.100 Uiso 1 1 calc R
H12B H 0.9647 0.8981 0.5412 0.100 Uiso 1 1 calc R
C11 C 1.1348(6) 0.8594(4) 0.4895(3) 0.0797(16) Uani 1 1 d .
H11A H 1.1760 0.9200 0.4908 0.096 Uiso 1 1 calc R
H11B H 1.1741 0.8271 0.5419 0.096 Uiso 1 1 calc R
C23 C 1.5067(12) 0.5950(5) -0.0855(5) 0.179(5) Uani 1 1 d .
H23D H 1.5510 0.5357 -0.0744 0.215 Uiso 1 1 calc R
H23E H 1.4150 0.5828 -0.1162 0.215 Uiso 1 1 calc R

loop_
_atom_site_aniso_label
_atom_site_aniso_U_11
_atom_site_aniso_U_22
_atom_site_aniso_U_33
_atom_site_aniso_U_23
_atom_site_aniso_U_13
_atom_site_aniso_U_12
C20 0.099(4) 0.087(4) 0.057(3) 0.000(2) 0.034(3) -0.034(3)
C22 0.053(3) 0.150(6) 0.135(5) 0.046(5) -0.003(3) 0.021(4)
S1 0.0525(7) 0.0818(9) 0.0519(6) 0.0186(5) 0.0121(5) 0.0286(6)
S2 0.0694(7) 0.0435(7) 0.0571(6) -0.0062(5) 0.0220(5) -0.0179(5)
O3 0.0392(14) 0.0478(16) 0.0504(14) 0.0070(11) 0.0158(11) -0.0020(11)
O4 0.0326(14) 0.0466(16) 0.0772(18) 0.0019(14) 0.0169(13) 0.0084(11)
C4 0.040(2) 0.036(2) 0.0302(16) -0.0009(14) 0.0031(14) -0.0003(14)
O9 0.0615(18) 0.0346(16) 0.0472(14) -0.0035(11) 0.0165(12) -0.0004(11)
C6 0.0336(18) 0.042(2) 0.0352(17) 0.0001(15) 0.0057(14) 0.0030(14)
O2 0.0587(18) 0.0402(17) 0.0626(17) 0.0091(13) 0.0235(14) 0.0072(12)
C2 0.0299(17) 0.040(2) 0.0326(16) -0.0064(15) 0.0061(14) -0.0049(13)
O6 0.0547(18) 0.070(2) 0.0438(14) -0.0075(13) 0.0015(13) 0.0197(13)
C14 0.0382(19) 0.037(2) 0.0389(18) 0.0018(15) 0.0083(15) 0.0016(14)
C1 0.042(2) 0.044(2) 0.0374(18) -0.0006(16) 0.0079(15) 0.0038(16)
C5 0.0362(19) 0.038(2) 0.0339(16) -0.0021(15) 0.0077(14) -0.0043(14)
O7 0.095(2) 0.063(2) 0.0462(15) -0.0012(14) 0.0363(16) 0.0010(16)
C13 0.0382(19) 0.038(2) 0.0367(17) -0.0023(15) 0.0081(15) -0.0018(15)
O1 0.084(2) 0.056(2) 0.091(2) 0.0312(17) 0.0449(19) 0.0295(16)
C3 0.0349(19) 0.035(2) 0.0356(17) -0.0040(15) 0.0061(14) -0.0008(13)
O5 0.0614(19) 0.084(2) 0.0699(19) -0.0093(17) 0.0258(16) 0.0270(16)
C15 0.050(2) 0.052(3) 0.0379(19) 0.0015(17) 0.0167(17) 0.0003(17)
C7 0.0340(19) 0.046(2) 0.0459(19) 0.0068(16) 0.0102(16) 0.0075(15)
C19 0.065(3) 0.047(2) 0.049(2) 0.0064(18) 0.019(2) 0.0044(19)
C8 0.039(2) 0.040(2) 0.052(2) 0.0010(17) 0.0060(17) 0.0076(15)
C16 0.063(3) 0.055(3) 0.060(2) 0.004(2) 0.028(2) -0.014(2)
C9 0.041(2) 0.051(3) 0.063(2) 0.0030(19) 0.0229(19) 0.0081(17)
C10 0.042(2) 0.068(3) 0.065(3) 0.015(2) 0.015(2) 0.0228(19)
C21 0.039(2) 0.089(4) 0.072(3) -0.007(3) 0.010(2) 0.002(2)
C18 0.122(5) 0.071(4) 0.051(3) -0.017(2) 0.032(3) 0.004(3)
C12 0.086(4) 0.106(5) 0.063(3) 0.004(3) 0.026(3) 0.038(3)
C11 0.083(4) 0.102(4) 0.051(3) -0.021(2) 0.000(2) 0.035(3)
C23 0.391(15) 0.069(4) 0.113(5) -0.052(4) 0.159(7) -0.074(6)

loop_
_atom_type_symbol
_atom_type_description
_atom_type_scat_dispersion_real
_atom_type_scat_dispersion_imag
_atom_type_scat_source
C C 0.0033 0.0016 'International Tables Vol C Tables 4.2.6.8 and 6.1.1.4'
H H 0.0000 0.0000 'International Tables Vol C Tables 4.2.6.8 and 6.1.1.4'
O O 0.0106 0.0060 'International Tables Vol C Tables 4.2.6.8 and 6.1.1.4'
S S 0.1246 0.1234 'International Tables Vol C Tables 4.2.6.8 and 6.1.1.4'

loop_
_geom_angle_atom_site_label_1
_geom_angle_atom_site_label_2
_geom_angle_atom_site_label_3
_geom_angle
C19 C20 H25A 109.5
C19 C20 H25B 109.5
H25A C20 H25B 109.5
C19 C20 H25C 109.5
H25A C20 H25C 109.5
H25B C20 H25C 109.5
C21 C22 H23A 109.5
C21 C22 H23B 109.5
H23A C22 H23B 109.5
C21 C22 H23C 109.5
H23A C22 H23C 109.5
H23B C22 H23C 109.5
C10 S1 C7 92.28(18)
C16 S2 C13 92.30(19)
C5 O3 C19 120.2(3)
C3 O4 C21 119.1(3)
O2 C4 C5 121.5(3)
O2 C4 C3 120.6(3)
C5 C4 C3 117.8(3)
C14 O9 C23 112.2(3)
C5 C6 C7 121.6(3)
C5 C6 C1 119.3(3)
C7 C6 C1 119.1(3)
C3 C2 C13 123.7(3)
C3 C2 C1 118.2(3)
C13 C2 C1 118.0(3)
C8 O6 C11 112.4(3)
O9 C14 C13 123.7(3)
O9 C14 C15 123.2(3)
C13 C14 C15 113.1(3)
O1 C1 C2 119.5(3)
O1 C1 C6 119.8(3)
C2 C1 C6 120.6(3)
C6 C5 O3 120.5(3)
C6 C5 C4 121.3(3)
O3 C5 C4 117.8(3)
C15 O7 C18 112.8(3)
C14 C13 C2 125.4(3)
C14 C13 S2 110.2(3)
C2 C13 S2 124.4(2)
O4 C3 C2 127.7(3)
O4 C3 C4 110.9(3)
C2 C3 C4 121.2(3)
C9 O5 C12 111.2(3)
C16 C15 O7 125.3(3)
C16 C15 C14 112.6(3)
O7 C15 C14 122.2(3)
C8 C7 C6 127.6(3)
C8 C7 S1 109.7(3)
C6 C7 S1 122.8(3)
O3 C19 C20 107.4(4)
O3 C19 H19A 110.2
C20 C19 H19A 110.2
O3 C19 H19B 110.2
C20 C19 H19B 110.2
H19A C19 H19B 108.5
O6 C8 C7 123.5(3)
O6 C8 C9 123.2(3)
C7 C8 C9 113.3(3)
C15 C16 S2 111.9(3)
C15 C16 H15 124.1
S2 C16 H15 124.1
C10 C9 O5 125.3(4)
C10 C9 C8 112.9(4)
O5 C9 C8 121.8(4)
C9 C10 S1 111.8(3)
C9 C10 H10 124.1
S1 C10 H10 124.1
O4 C21 C22 107.5(4)
O4 C21 H21A 110.2
C22 C21 H21A 110.2
O4 C21 H21B 110.2
C22 C21 H21B 110.2
H21A C21 H21B 108.5
C23 C18 O7 123.9(4)
C23 C18 H18A 106.4
O7 C18 H18A 106.4
C23 C18 H18B 106.4
O7 C18 H18B 106.4
H18A C18 H18B 106.4
O5 C12 C11 111.4(4)
O5 C12 H12A 109.3
C11 C12 H12A 109.3
O5 C12 H12B 109.3
C11 C12 H12B 109.3
H12A C12 H12B 108.0
O6 C11 C12 111.3(4)
O6 C11 H11A 109.4
C12 C11 H11A 109.4
O6 C11 H11B 109.4
C12 C11 H11B 109.4
H11A C11 H11B 108.0
C18 C23 O9 124.2(5)
C18 C23 H23D 106.3
O9 C23 H23D 106.3
C18 C23 H23E 106.3
O9 C23 H23E 106.3
H23D C23 H23E 106.4

loop_
_geom_bond_atom_site_label_1
_geom_bond_atom_site_label_2
_geom_bond_distance
C20 C19 1.480(6)
C20 H25A 0.9600
C20 H25B 0.9600
C20 H25C 0.9600
C22 C21 1.457(7)
C22 H23A 0.9600
C22 H23B 0.9600
C22 H23C 0.9600
S1 C10 1.704(4)
S1 C7 1.727(4)
S2 C16 1.709(4)
S2 C13 1.726(4)
O3 C5 1.352(4)
O3 C19 1.442(4)
O4 C3 1.342(4)
O4 C21 1.456(5)
C4 O2 1.223(4)
C4 C5 1.481(5)
C4 C3 1.495(5)
O9 C14 1.357(4)
O9 C23 1.398(6)
C6 C5 1.343(5)
C6 C7 1.458(5)
C6 C1 1.489(5)
C2 C3 1.345(5)
C2 C13 1.473(5)
C2 C1 1.484(5)
O6 C8 1.365(4)
O6 C11 1.446(5)
C14 C13 1.366(5)
C14 C15 1.424(5)
C1 O1 1.226(5)
O7 C15 1.374(4)
O7 C18 1.390(6)
O5 C9 1.387(5)
O5 C12 1.429(6)
C15 C16 1.346(6)
C7 C8 1.366(5)
C19 H19A 0.9700
C19 H19B 0.9700
C8 C9 1.414(5)
C16 H15 0.9300
C9 C10 1.337(5)
C10 H10 0.9300
C21 H21A 0.9700
C21 H21B 0.9700
C18 C23 1.321(8)
C18 H18A 0.9700
C18 H18B 0.9700
C12 C11 1.486(7)
C12 H12A 0.9700
C12 H12B 0.9700
C11 H11A 0.9700
C11 H11B 0.9700
C23 H23D 0.9700
C23 H23E 0.9700
